data_1543910
loop_
_publ_author_name
'Craig, 2nd, Robert A'
'Roizen, Jennifer L.'
'Smith, Russell C.'
'Jones, Amanda C.'
'Virgil, Scott C.'
'Stoltz, Brian M.'

_publ_section_title
;
 Enantioselective, Convergent Synthesis of the Ineleganolide Core by a
 Tandem Annulation Cascade.
;
_journal_issue 1
_journal_name_full 'Chemical science'
_journal_page_first 507
_journal_page_last 514
_journal_paper_doi 10.1039/C6SC03347D
_journal_volume 8
_journal_year 2017
_chemical_absolute_configuration syn
_chemical_formula_sum 'C19 H22 O4'
_chemical_formula_weight 314.36
_space_group_crystal_system monoclinic
_space_group_IT_number 4
_space_group_name_Hall 'P 2yb'
_space_group_name_H-M_alt 'P 1 21 1'
_symmetry_space_group_name_Hall 'P 2yb'
_symmetry_space_group_name_H-M 'P 1 21 1'
_atom_sites_solution_hydrogens mixed
_atom_sites_solution_primary direct
_atom_sites_solution_secondary difmap
_audit_creation_method SHELXL-2014/7
_audit_update_record
;
2015-04-21 deposited with the CCDC.
2016-08-17 downloaded from the CCDC.
;
_cell_angle_alpha 90
_cell_angle_beta 104.529(8)
_cell_angle_gamma 90
_cell_formula_units_Z 2
_cell_length_a 11.7563(19)
_cell_length_b 5.3917(8)
_cell_length_c 12.861(2)
_cell_measurement_reflns_used 1925
_cell_measurement_temperature 100(2)
_cell_measurement_theta_max 21.03
_cell_measurement_theta_min 3.27
_cell_volume 789.1(2)
_computing_cell_refinement 'SAINT v8.34A (Bruker-AXS, 2013)'
_computing_data_collection 'APEX2 v2014.9-0 (Bruker-AXS, 2014)'
_computing_data_reduction 'SAINT v8.34A (Bruker-AXS, 2013)'
_computing_molecular_graphics 'Bruker SHELXTL'
_computing_publication_material 'Bruker SHELXTL'
_computing_structure_refinement 'SHELXL-2014/7 (Sheldrick, 2014)'
_computing_structure_solution 'SHELXS-2013/1 (Sheldrick, 2013)'
_diffrn_ambient_temperature 100(2)
_diffrn_detector_area_resol_mean 8.33
_diffrn_measured_fraction_theta_full 1.000
_diffrn_measured_fraction_theta_max 1.000
_diffrn_measurement_device_type 'Bruker KAPPA APEXII CCD'
_diffrn_measurement_method '\f and \w scans'
_diffrn_radiation_type MoK\a
_diffrn_radiation_wavelength 0.71073
_diffrn_reflns_av_R_equivalents 0.0848
_diffrn_reflns_av_unetI/netI 0.0832
_diffrn_reflns_Laue_measured_fraction_full 1.000
_diffrn_reflns_Laue_measured_fraction_max 1.000
_diffrn_reflns_limit_h_max 11
_diffrn_reflns_limit_h_min -12
_diffrn_reflns_limit_k_max 5
_diffrn_reflns_limit_k_min -5
_diffrn_reflns_limit_l_max 13
_diffrn_reflns_limit_l_min -13
_diffrn_reflns_number 8970
_diffrn_reflns_point_group_measured_fraction_full 1.000
_diffrn_reflns_point_group_measured_fraction_max 1.000
_diffrn_reflns_theta_full 22.464
_diffrn_reflns_theta_max 22.464
_diffrn_reflns_theta_min 1.636
_diffrn_source 'fine-focus sealed tube'
_exptl_absorpt_coefficient_mu 0.092
_exptl_absorpt_correction_type multi-scan
_exptl_absorpt_process_details 'SADABS-2014/4 (Sheldrick, 2014)'
_exptl_crystal_colour colourless
_exptl_crystal_density_diffrn 1.323
_exptl_crystal_density_method 'not measured'
_exptl_crystal_description hollow
_exptl_crystal_F_000 336
_exptl_crystal_recrystallization_method 'Re-crystallisation from solvent: Pentane, Diethyl Ether'
_exptl_crystal_size_max 0.500
_exptl_crystal_size_mid 0.100
_exptl_crystal_size_min 0.050
_exptl_transmission_factor_max 0.7461
_exptl_transmission_factor_min 0.5501
_refine_diff_density_max 0.181
_refine_diff_density_min -0.210
_refine_diff_density_rms 0.049
_refine_ls_abs_structure_details
; 
 Flack x determined using 511 quotients [(I+)-(I-)]/[(I+)+(I-)] 
 (Parsons, Flack and Wagner, Acta Cryst. B69 (2013) 249-259). 
;
_refine_ls_abs_structure_Flack 0.4(10)
_refine_ls_extinction_method none
_refine_ls_goodness_of_fit_ref 1.016
_refine_ls_hydrogen_treatment mixed
_refine_ls_matrix_type full
_refine_ls_number_parameters 213
_refine_ls_number_reflns 2037
_refine_ls_number_restraints 2
_refine_ls_restrained_S_all 1.016
_refine_ls_R_factor_all 0.0898
_refine_ls_R_factor_gt 0.0505
_refine_ls_shift/su_max 0.000
_refine_ls_shift/su_mean 0.000
_refine_ls_structure_factor_coef Fsqd
_refine_ls_weighting_details 'w=1/[\s^2^(Fo^2^)+(0.0594P)^2^] where P=(Fo^2^+2Fc^2^)/3'
_refine_ls_weighting_scheme calc
_refine_ls_wR_factor_gt 0.1037
_refine_ls_wR_factor_ref 0.1180
_reflns_Friedel_coverage 0.770
_reflns_Friedel_fraction_full 0.999
_reflns_Friedel_fraction_max 0.999
_reflns_number_gt 1451
_reflns_number_total 2037
_reflns_threshold_expression 'I > 2\s(I)'
_cod_data_source_file c6sc03347d2.cif
_cod_data_source_block rac01
_cod_depositor_comments
;Adding full bibliography for 1543908--1543915.cif.

 Adding full bibliography for 1543908--1543915.cif.
;
_cod_original_cell_volume 789.2(2)
_cod_database_code 1543910
_shelx_shelxl_version_number 2014/7
_shelx_space_group_comment
; 
The symmetry employed for this shelxl refinement is uniquely defined 
by the following loop, which should always be used as a source of 
symmetry information in preference to the above space-group names. 
They are only intended as comments. 
;
_shelx_estimated_absorpt_t_min 0.956
_shelx_estimated_absorpt_t_max 0.995

loop_
_space_group_symop_operation_xyz
'x, y, z'
'-x, y+1/2, -z'

loop_
_atom_site_label
_atom_site_type_symbol
_atom_site_fract_x
_atom_site_fract_y
_atom_site_fract_z
_atom_site_U_iso_or_equiv
_atom_site_adp_type
_atom_site_occupancy
_atom_site_site_symmetry_order
_atom_site_calc_flag
_atom_site_refinement_flags_posn
_atom_site_refinement_flags_adp
O1 O 0.3461(4) 0.5365(8) 0.3878(3) 0.0396(12) Uani 1 1 d . .
C1 C 0.4556(7) 0.4881(12) 0.3816(5) 0.0356(19) Uani 1 1 d . .
O2 O 0.5025(4) 0.2972(8) 0.4167(3) 0.0490(14) Uani 1 1 d . .
C2 C 0.5051(5) 0.7063(10) 0.3307(5) 0.0293(16) Uani 1 1 d . .
H2 H 0.5428 0.8178 0.3918 0.035 Uiso 1 1 calc R U
C3 C 0.6016(6) 0.6448(10) 0.2746(5) 0.0290(17) Uani 1 1 d . .
C4 C 0.7038(6) 0.5073(14) 0.3464(5) 0.0465(19) Uani 1 1 d . .
H4A H 0.6736 0.3951 0.3943 0.056 Uiso 1 1 calc R U
H4B H 0.7570 0.6285 0.3921 0.056 Uiso 1 1 calc R U
C5 C 0.7733(5) 0.3556(10) 0.2834(5) 0.0281(16) Uani 1 1 d . .
H5 H 0.7183 0.2320 0.2392 0.034 Uiso 1 1 calc R U
C16 C 0.8739(6) 0.2141(10) 0.3541(5) 0.0316(16) Uani 1 1 d . .
C17 C 0.8632(7) 0.1281(13) 0.4544(6) 0.056(2) Uani 1 1 d . .
H17A H 0.9335 0.0334 0.4894 0.084 Uiso 1 1 calc R U
H17B H 0.7938 0.0212 0.4441 0.084 Uiso 1 1 calc R U
H17C H 0.8547 0.2697 0.4996 0.084 Uiso 1 1 calc R U
C18 C 0.9737(6) 0.1587(14) 0.3197(6) 0.062(2) Uani 1 1 d . .
H18A H 1.0348 0.0627 0.3639 0.074 Uiso 1 1 calc R U
H18B H 0.9810 0.2168 0.2519 0.074 Uiso 1 1 calc R U
C6 C 0.8111(6) 0.5325(13) 0.2068(6) 0.0442(18) Uani 1 1 d . .
H6A H 0.8703 0.6486 0.2489 0.053 Uiso 1 1 calc R U
H6B H 0.8493 0.4362 0.1594 0.053 Uiso 1 1 calc R U
C7 C 0.7114(6) 0.6803(11) 0.1381(5) 0.0317(17) Uani 1 1 d . .
O3 O 0.7222(4) 0.7704(8) 0.0541(4) 0.0436(12) Uani 1 1 d . .
C8 C 0.6042(5) 0.7252(10) 0.1764(5) 0.0270(15) Uani 1 1 d . .
C9 C 0.5096(5) 0.8726(11) 0.0995(5) 0.0315(16) Uani 1 1 d . .
H9A H 0.5094 1.0436 0.1275 0.038 Uiso 1 1 calc R U
H9B H 0.5297 0.8828 0.0294 0.038 Uiso 1 1 calc R U
C10 C 0.3886(5) 0.7674(10) 0.0819(5) 0.0305(15) Uani 1 1 d . .
H10 H 0.3484 0.7139 0.0119 0.037 Uiso 1 1 calc R U
C11 C 0.3363(5) 0.7471(10) 0.1604(5) 0.0256(15) Uani 1 1 d . .
C12 C 0.2148(6) 0.6428(10) 0.1542(5) 0.0325(17) Uani 1 1 d . .
O4 O 0.2230(4) 0.3726(8) 0.1651(3) 0.0360(12) Uani 1 1 d D .
H4O H 0.245(6) 0.322(13) 0.112(4) 0.054 Uiso 1 1 d D U
C19 C 0.1219(5) 0.7101(11) 0.0538(5) 0.0397(18) Uani 1 1 d . .
H19A H 0.1426 0.6385 -0.0090 0.060 Uiso 1 1 calc R U
H19B H 0.1170 0.8910 0.0465 0.060 Uiso 1 1 calc R U
H19C H 0.0457 0.6445 0.0589 0.060 Uiso 1 1 calc R U
C13 C 0.1888(6) 0.7406(13) 0.2568(5) 0.0410(17) Uani 1 1 d . .
H13A H 0.1460 0.9002 0.2429 0.049 Uiso 1 1 calc R U
H13B H 0.1398 0.6206 0.2846 0.049 Uiso 1 1 calc R U
C14 C 0.3051(6) 0.7757(11) 0.3367(5) 0.0351(17) Uani 1 1 d . .
H14 H 0.3016 0.9069 0.3907 0.042 Uiso 1 1 calc R U
C15 C 0.3927(5) 0.8399(10) 0.2713(5) 0.0271(16) Uani 1 1 d . .
H15 H 0.4056 1.0232 0.2706 0.033 Uiso 1 1 calc R U

loop_
_atom_site_aniso_label
_atom_site_aniso_U_11
_atom_site_aniso_U_22
_atom_site_aniso_U_33
_atom_site_aniso_U_23
_atom_site_aniso_U_13
_atom_site_aniso_U_12
O1 0.053(4) 0.037(3) 0.032(3) -0.005(2) 0.014(3) -0.010(3)
C1 0.074(6) 0.013(4) 0.016(4) -0.006(3) 0.005(4) -0.011(4)
O2 0.091(4) 0.020(2) 0.029(3) -0.002(2) 0.003(3) -0.006(3)
C2 0.043(4) 0.023(3) 0.020(3) -0.003(3) 0.005(3) -0.001(3)
C3 0.038(5) 0.022(3) 0.029(4) 0.000(3) 0.012(4) 0.003(3)
C4 0.054(5) 0.054(4) 0.032(4) 0.003(4) 0.010(4) 0.022(4)
C5 0.040(4) 0.011(3) 0.034(4) -0.006(3) 0.009(4) -0.004(3)
C16 0.043(5) 0.022(3) 0.030(4) -0.002(3) 0.010(4) -0.006(3)
C17 0.061(6) 0.046(4) 0.055(5) -0.001(4) 0.005(4) 0.012(4)
C18 0.053(5) 0.070(5) 0.069(6) 0.030(5) 0.026(5) 0.032(5)
C6 0.040(5) 0.047(4) 0.048(4) 0.023(4) 0.014(4) 0.012(4)
C7 0.044(5) 0.017(3) 0.032(4) -0.004(3) 0.007(4) -0.006(3)
O3 0.050(3) 0.037(2) 0.048(3) 0.018(2) 0.020(3) 0.004(2)
C8 0.035(4) 0.016(3) 0.028(4) -0.003(3) 0.005(3) -0.001(3)
C9 0.042(5) 0.022(3) 0.030(4) 0.003(3) 0.009(4) -0.003(3)
C10 0.037(4) 0.021(3) 0.033(4) -0.006(3) 0.007(3) -0.002(3)
C11 0.030(4) 0.017(3) 0.030(4) 0.003(3) 0.006(3) 0.002(3)
C12 0.042(5) 0.023(3) 0.032(4) -0.004(3) 0.009(4) -0.001(3)
O4 0.048(3) 0.023(2) 0.039(3) -0.006(2) 0.014(3) -0.006(2)
C19 0.040(4) 0.029(4) 0.048(5) -0.003(3) 0.008(4) -0.002(3)
C13 0.053(5) 0.035(4) 0.039(4) -0.010(3) 0.018(4) -0.004(4)
C14 0.049(5) 0.024(3) 0.035(4) -0.007(3) 0.016(4) 0.002(3)
C15 0.033(4) 0.020(3) 0.025(4) -0.006(3) 0.000(3) -0.001(3)

loop_
_atom_type_symbol
_atom_type_description
_atom_type_scat_dispersion_real
_atom_type_scat_dispersion_imag
_atom_type_scat_source
C C 0.0033 0.0016 'International Tables Vol C Tables 4.2.6.8 and 6.1.1.4'
H H 0.0000 0.0000 'International Tables Vol C Tables 4.2.6.8 and 6.1.1.4'
O O 0.0106 0.0060 'International Tables Vol C Tables 4.2.6.8 and 6.1.1.4'

loop_
_geom_angle_atom_site_label_1
_geom_angle_atom_site_label_2
_geom_angle_atom_site_label_3
_geom_angle
C1 O1 C14 110.9(5)
O2 C1 O1 120.2(6)
O2 C1 C2 129.2(7)
O1 C1 C2 110.5(6)
C3 C2 C1 116.3(5)
C3 C2 C15 121.1(5)
C1 C2 C15 101.7(5)
C3 C2 H2 105.5
C1 C2 H2 105.5
C15 C2 H2 105.5
C8 C3 C4 122.1(6)
C8 C3 C2 124.7(5)
C4 C3 C2 112.8(5)
C3 C4 C5 112.8(5)
C3 C4 H4A 109.0
C5 C4 H4A 109.0
C3 C4 H4B 109.0
C5 C4 H4B 109.0
H4A C4 H4B 107.8
C16 C5 C6 113.4(5)
C16 C5 C4 113.3(5)
C6 C5 C4 107.0(5)
C16 C5 H5 107.6
C6 C5 H5 107.6
C4 C5 H5 107.6
C18 C16 C17 120.0(6)
C18 C16 C5 121.1(6)
C17 C16 C5 118.9(6)
C16 C17 H17A 109.5
C16 C17 H17B 109.5
H17A C17 H17B 109.5
C16 C17 H17C 109.5
H17A C17 H17C 109.5
H17B C17 H17C 109.5
C16 C18 H18A 120.0
C16 C18 H18B 120.0
H18A C18 H18B 120.0
C7 C6 C5 113.7(5)
C7 C6 H6A 108.8
C5 C6 H6A 108.8
C7 C6 H6B 108.8
C5 C6 H6B 108.8
H6A C6 H6B 107.7
O3 C7 C8 120.9(6)
O3 C7 C6 119.5(6)
C8 C7 C6 119.5(6)
C3 C8 C7 118.7(5)
C3 C8 C9 126.7(5)
C7 C8 C9 114.5(5)
C10 C9 C8 114.5(5)
C10 C9 H9A 108.6
C8 C9 H9A 108.6
C10 C9 H9B 108.6
C8 C9 H9B 108.6
H9A C9 H9B 107.6
C11 C10 C9 121.8(6)
C11 C10 H10 119.1
C9 C10 H10 119.1
C10 C11 C15 121.6(5)
C10 C11 C12 127.4(5)
C15 C11 C12 111.0(5)
O4 C12 C19 109.7(5)
O4 C12 C11 109.0(5)
C19 C12 C11 115.1(5)
O4 C12 C13 106.5(5)
C19 C12 C13 113.5(5)
C11 C12 C13 102.6(5)
C12 O4 H4O 106(5)
C12 C19 H19A 109.5
C12 C19 H19B 109.5
H19A C19 H19B 109.5
C12 C19 H19C 109.5
H19A C19 H19C 109.5
H19B C19 H19C 109.5
C14 C13 C12 106.9(5)
C14 C13 H13A 110.4
C12 C13 H13A 110.4
C14 C13 H13B 110.4
C12 C13 H13B 110.4
H13A C13 H13B 108.6
O1 C14 C13 109.5(5)
O1 C14 C15 104.8(5)
C13 C14 C15 106.0(5)
O1 C14 H14 112.0
C13 C14 H14 112.0
C15 C14 H14 112.0
C11 C15 C14 104.5(5)
C11 C15 C2 116.0(5)
C14 C15 C2 103.6(5)
C11 C15 H15 110.8
C14 C15 H15 110.8
C2 C15 H15 110.8

loop_
_geom_bond_atom_site_label_1
_geom_bond_atom_site_label_2
_geom_bond_distance
O1 C1 1.336(8)
O1 C14 1.473(7)
C1 O2 1.201(8)
C1 C2 1.530(8)
C2 C3 1.526(8)
C2 C15 1.531(8)
C2 H2 1.0000
C3 C8 1.342(8)
C3 C4 1.513(9)
C4 C5 1.525(8)
C4 H4A 0.9900
C4 H4B 0.9900
C5 C16 1.506(8)
C5 C6 1.516(8)
C5 H5 1.0000
C16 C18 1.387(8)
C16 C17 1.406(8)
C17 H17A 0.9800
C17 H17B 0.9800
C17 H17C 0.9800
C18 H18A 0.9500
C18 H18B 0.9500
C6 C7 1.506(9)
C6 H6A 0.9900
C6 H6B 0.9900
C7 O3 1.221(7)
C7 C8 1.484(8)
C8 C9 1.515(8)
C9 C10 1.495(8)
C9 H9A 0.9900
C9 H9B 0.9900
C10 C11 1.311(7)
C10 H10 0.9500
C11 C15 1.499(8)
C11 C12 1.519(8)
C12 O4 1.465(7)
C12 C19 1.512(8)
C12 C13 1.522(8)
O4 H4O 0.83(3)
C19 H19A 0.9800
C19 H19B 0.9800
C19 H19C 0.9800
C13 C14 1.502(8)
C13 H13A 0.9900
C13 H13B 0.9900
C14 C15 1.524(8)
C14 H14 1.0000
C15 H15 1.0000

loop_
_geom_hbond_atom_site_label_D
_geom_hbond_atom_site_label_H
_geom_hbond_atom_site_label_A
_geom_hbond_distance_DH
_geom_hbond_distance_HA
_geom_hbond_distance_DA
_geom_hbond_angle_DHA
_geom_hbond_site_symmetry_A
C2 H2 O2 1.00 2.65 3.309(7) 123.5 2_656
O4 H4O O3 0.83(3) 2.28(3) 3.094(6) 165(7) 2_645
C15 H15 O2 1.00 2.44 3.167(7) 129.5 1_565

loop_
_geom_torsion_atom_site_label_1
_geom_torsion_atom_site_label_2
_geom_torsion_atom_site_label_3
_geom_torsion_atom_site_label_4
_geom_torsion
C14 O1 C1 O2 -178.0(5)
C14 O1 C1 C2 4.1(6)
O2 C1 C2 C3 28.0(9)
O1 C1 C2 C3 -154.4(5)
O2 C1 C2 C15 161.6(6)
O1 C1 C2 C15 -20.8(6)
C1 C2 C3 C8 132.6(6)
C15 C2 C3 C8 8.5(8)
C1 C2 C3 C4 -54.4(7)
C15 C2 C3 C4 -178.6(5)
C8 C3 C4 C5 -30.4(9)
C2 C3 C4 C5 156.4(5)
C3 C4 C5 C16 -178.9(5)
C3 C4 C5 C6 55.4(7)
C6 C5 C16 C18 -29.2(8)
C4 C5 C16 C18 -151.3(6)
C6 C5 C16 C17 153.7(6)
C4 C5 C16 C17 31.6(8)
C16 C5 C6 C7 -178.3(5)
C4 C5 C6 C7 -52.7(7)
C5 C6 C7 O3 -158.3(6)
C5 C6 C7 C8 24.8(8)
C4 C3 C8 C7 -0.8(8)
C2 C3 C8 C7 171.5(5)
C4 C3 C8 C9 -177.5(6)
C2 C3 C8 C9 -5.2(9)
O3 C7 C8 C3 -172.9(5)
C6 C7 C8 C3 3.9(8)
O3 C7 C8 C9 4.1(8)
C6 C7 C8 C9 -179.1(5)
C3 C8 C9 C10 -49.6(8)
C7 C8 C9 C10 133.6(5)
C8 C9 C10 C11 62.6(8)
C9 C10 C11 C15 3.1(9)
C9 C10 C11 C12 -179.5(5)
C10 C11 C12 O4 84.5(7)
C15 C11 C12 O4 -98.0(5)
C10 C11 C12 C19 -39.2(8)
C15 C11 C12 C19 138.4(5)
C10 C11 C12 C13 -162.9(6)
C15 C11 C12 C13 14.7(6)
O4 C12 C13 C14 86.9(6)
C19 C12 C13 C14 -152.3(5)
C11 C12 C13 C14 -27.5(6)
C1 O1 C14 C13 127.9(5)
C1 O1 C14 C15 14.6(6)
C12 C13 C14 O1 -81.9(6)
C12 C13 C14 C15 30.7(6)
C10 C11 C15 C14 -178.9(5)
C12 C11 C15 C14 3.4(6)
C10 C11 C15 C2 -65.5(7)
C12 C11 C15 C2 116.8(5)
O1 C14 C15 C11 95.2(5)
C13 C14 C15 C11 -20.6(6)
O1 C14 C15 C2 -26.7(5)
C13 C14 C15 C2 -142.5(5)
C3 C2 C15 C11 44.8(7)
C1 C2 C15 C11 -85.9(6)
C3 C2 C15 C14 158.7(5)
C1 C2 C15 C14 28.0(5)
